data_7110790
loop_
_publ_author_name
'Cadot, Emmanuel'
'Salignac, Bernadette'
'Marrot, J\'er\^ome'
'Dolbecq, Anne'
'S\'echeresse, Francis'

_publ_section_title
;
 [Mo10S10O10(OH)10(H2O)5]: a novel decameric molecular ring showing
 supramolecular properties
;
_journal_issue 4
_journal_name_full 'Chemical Communications'
_journal_page_first 261
_journal_paper_doi 10.1039/a909024j
_journal_year 2000
_chemical_formula_sum 'C71 H185 I2 Mo10 N15 O39 S10'
_chemical_formula_weight 3407.14
_chemical_name_systematic
; 
 ? 
;
_space_group_IT_number 14
_symmetry_cell_setting monoclinic
_symmetry_space_group_name_Hall '-P 2ybc'
_symmetry_space_group_name_H-M 'P 1 21/c 1'
_atom_sites_solution_hydrogens geom
_atom_sites_solution_primary direct
_atom_sites_solution_secondary difmap
_audit_creation_method SHELXL
_cell_angle_alpha 90.00
_cell_angle_beta 97.766(8)
_cell_angle_gamma 90.00
_cell_formula_units_Z 4
_cell_length_a 21.573(2)
_cell_length_b 21.075(2)
_cell_length_c 30.190(5)
_cell_measurement_reflns_used 238
_cell_measurement_temperature 296(2)
_cell_measurement_theta_max 29.82
_cell_measurement_theta_min 0.95
_cell_volume 13600(3)
_computing_cell_refinement 'Siemens XSCANS'
_computing_data_collection 'Siemens XSCANS'
_computing_data_reduction 'Siemens SHELXTL'
_computing_molecular_graphics 'Siemens SHELXTL'
_computing_publication_material 'Siemens SHELXTL'
_computing_structure_refinement 'SHELXL-93 (Sheldrick, 1993)'
_computing_structure_solution 'SHELXS-86 (Sheldrick, 1990)'
_diffrn_ambient_temperature 296(2)
_diffrn_measurement_device 'Siemens P4'
_diffrn_measurement_method '\w scans'
_diffrn_radiation_monochromator graphite
_diffrn_radiation_source 'fine-focus sealed tube'
_diffrn_radiation_type MoK\a
_diffrn_radiation_wavelength 0.71073
_diffrn_reflns_av_R_equivalents 0.0563
_diffrn_reflns_av_sigmaI/netI 0.1166
_diffrn_reflns_limit_h_max 30
_diffrn_reflns_limit_h_min -26
_diffrn_reflns_limit_k_max 23
_diffrn_reflns_limit_k_min -15
_diffrn_reflns_limit_l_max 41
_diffrn_reflns_limit_l_min -30
_diffrn_reflns_number 44152
_diffrn_reflns_theta_max 29.82
_diffrn_reflns_theta_min 0.95
_diffrn_standards_decay_% 0
_exptl_absorpt_coefficient_mu 1.567
_exptl_absorpt_correction_T_max 0.629732
_exptl_absorpt_correction_T_min 0.545669
_exptl_absorpt_correction_type multi-scan
_exptl_absorpt_process_details 'Blessing, Acta Cryst. (1995) A51 33-38'
_exptl_crystal_colour orange
_exptl_crystal_density_diffrn 1.664
_exptl_crystal_density_meas ?
_exptl_crystal_description parallelepiped
_exptl_crystal_F_000 6856
_exptl_crystal_size_max 0.40
_exptl_crystal_size_mid 0.30
_exptl_crystal_size_min 0.30
_refine_diff_density_max 1.415
_refine_diff_density_min -1.761
_refine_diff_density_rms 0.150
_refine_ls_extinction_coef 0.00010(5)
_refine_ls_extinction_expression Fc^*^=kFc[1+0.001xFc^2^\l^3^/sin(2\q)]^-1/4^
_refine_ls_extinction_method SHELXL
_refine_ls_goodness_of_fit_all 1.074
_refine_ls_goodness_of_fit_obs 1.087
_refine_ls_matrix_type full
_refine_ls_number_parameters 855
_refine_ls_number_reflns 24073
_refine_ls_number_restraints 86
_refine_ls_restrained_S_all 1.162
_refine_ls_restrained_S_obs 1.086
_refine_ls_R_factor_all 0.1938
_refine_ls_R_factor_obs 0.0782
_refine_ls_shift/esd_max -0.104
_refine_ls_shift/esd_mean 0.002
_refine_ls_structure_factor_coef Fsqd
_refine_ls_weighting_details 'w=1/[\s^2^(Fo^2^)+(0.0811P)^2^+122.3868P] where P=(Fo^2^+2Fc^2^)/3'
_refine_ls_weighting_scheme calc
_refine_ls_wR_factor_all 0.2829
_refine_ls_wR_factor_obs 0.1790
_reflns_number_observed 12749
_reflns_number_total 29602
_reflns_observed_criterion >2sigma(I)
_cod_data_source_file a909024jsup1.cif
_cod_data_source_block essai
_cod_depositor_comments
;
The following automatic conversions were performed:

'_symmetry_cell_setting' value 'Monoclinic' changed to 'monoclinic'
according to /home/saulius/struct/CIF-dictionaries/cif_core.dic
dictionary named 'cif_core.dic' version 2.4.2 from 2011-04-26.

Automatic conversion script
Id: cif_fix_values 1891 2012-01-12 08:04:46Z andrius 

The following automatic conversions were performed:

'_exptl_crystal_density_meas' value 'not measured' was changed to '?'
- the value is perceived as not measured.

Automatic conversion script
Id: cif_fix_values 3008 2015-01-20 13:52:24Z robertas 

The following automatic conversions were performed:

'_refine_ls_weighting_scheme' value 'calc
w=1/[\s^2^(Fo^2^)+(0.0811P)^2^+122.3868P] where P=(Fo^2^+2Fc^2^)/3'
was changed to 'calc'. New tag '_refine_ls_weighting_details' was
created. The value of the new tag was set to
'w=1/[\s^2^(Fo^2^)+(0.0811P)^2^+122.3868P] where P=(Fo^2^+2Fc^2^)/3'.

Automatic conversion script
Id: cif_fix_values 3143 2015-03-26 13:38:13Z robertas 
;
_cod_original_cell_volume 13600.1(31)
_cod_original_sg_symbol_H-M P2(1)/c
_cod_database_code 7110790

loop_
_symmetry_equiv_pos_as_xyz
'x, y, z'
'-x, y+1/2, -z+1/2'
'-x, -y, -z'
'x, -y-1/2, z-1/2'

loop_
_atom_site_aniso_label
_atom_site_aniso_U_11
_atom_site_aniso_U_22
_atom_site_aniso_U_33
_atom_site_aniso_U_23
_atom_site_aniso_U_13
_atom_site_aniso_U_12
I1 0.0779(7) 0.0865(9) 0.0700(7) 0.0037(6) 0.0111(5) 0.0030(6)
I2 0.0776(7) 0.0820(9) 0.0821(8) 0.0003(6) 0.0099(6) 0.0051(6)
Mo1 0.0427(6) 0.0567(8) 0.0388(6) -0.0020(5) 0.0028(4) 0.0041(5)
Mo2 0.0510(6) 0.0523(8) 0.0396(6) -0.0054(5) 0.0062(5) 0.0039(5)
Mo3 0.0405(6) 0.0524(8) 0.0463(6) -0.0085(5) 0.0031(5) 0.0022(5)
Mo4 0.0432(6) 0.0439(8) 0.0566(7) -0.0043(5) 0.0068(5) -0.0032(5)
Mo5 0.0493(6) 0.0497(8) 0.0529(7) -0.0063(6) 0.0062(5) -0.0080(6)
Mo6 0.0471(6) 0.0471(8) 0.0541(7) 0.0011(5) 0.0120(5) -0.0032(5)
Mo7 0.0488(6) 0.0504(8) 0.0440(6) 0.0026(5) 0.0127(5) 0.0046(5)
Mo8 0.0512(6) 0.0533(8) 0.0464(6) -0.0110(5) 0.0051(5) -0.0017(6)
Mo9 0.0467(6) 0.0534(8) 0.0411(6) 0.0069(5) 0.0043(5) 0.0021(5)
Mo10 0.0497(6) 0.0460(8) 0.0520(7) 0.0055(5) 0.0075(5) -0.0036(5)
S1 0.052(2) 0.056(2) 0.048(2) -0.001(2) 0.0061(15) 0.007(2)
S2 0.044(2) 0.062(2) 0.052(2) 0.001(2) 0.0020(14) 0.007(2)
S3 0.050(2) 0.052(2) 0.058(2) -0.002(2) 0.009(2) 0.010(2)
S4 0.043(2) 0.057(2) 0.055(2) -0.002(2) 0.0069(15) 0.006(2)
S5 0.042(2) 0.056(2) 0.061(2) -0.006(2) 0.0092(15) 0.000(2)
S6 0.057(2) 0.054(2) 0.053(2) 0.007(2) 0.002(2) 0.004(2)
S7 0.058(2) 0.056(3) 0.059(2) 0.000(2) 0.011(2) 0.005(2)
S8 0.047(2) 0.061(3) 0.053(2) -0.001(2) 0.0035(15) 0.002(2)
S9 0.058(2) 0.050(2) 0.058(2) -0.001(2) 0.007(2) 0.011(2)
S10 0.046(2) 0.067(3) 0.052(2) -0.005(2) 0.0027(15) -0.002(2)
O1 0.052(5) 0.053(6) 0.041(5) 0.004(4) -0.002(4) -0.003(4)
O2 0.054(5) 0.044(6) 0.057(5) -0.003(4) 0.015(4) 0.001(4)
O3 0.048(5) 0.066(7) 0.052(5) -0.005(5) 0.012(4) -0.012(4)
O4 0.053(5) 0.051(6) 0.054(5) 0.003(4) 0.012(4) 0.005(4)
O5 0.050(5) 0.038(5) 0.044(5) -0.007(4) 0.010(4) 0.001(4)
O6 0.060(5) 0.045(6) 0.050(5) -0.011(4) 0.016(4) -0.002(4)
O7 0.048(5) 0.057(6) 0.043(5) 0.002(4) 0.008(4) -0.003(4)
O8 0.056(5) 0.048(6) 0.049(5) 0.002(4) 0.005(4) -0.007(4)
O9 0.046(5) 0.071(7) 0.045(5) -0.001(4) -0.003(4) -0.003(4)
O10 0.050(5) 0.050(6) 0.053(5) -0.010(4) 0.014(4) -0.007(4)
O11 0.082(7) 0.069(7) 0.039(5) -0.011(5) 0.014(5) 0.009(5)
O12 0.046(5) 0.064(6) 0.051(5) -0.006(4) 0.004(4) -0.002(4)
O13 0.066(6) 0.071(7) 0.052(5) 0.006(5) 0.022(5) 0.009(5)
O14 0.060(5) 0.044(6) 0.042(5) 0.004(4) 0.007(4) -0.001(4)
O15 0.064(6) 0.090(8) 0.033(5) -0.012(5) 0.006(4) 0.002(5)
O16 0.060(5) 0.042(6) 0.040(5) -0.008(4) 0.008(4) -0.010(4)
O17 0.068(6) 0.045(6) 0.054(5) 0.005(4) 0.005(4) 0.001(5)
O18 0.072(6) 0.080(8) 0.051(5) 0.015(5) 0.017(5) 0.001(5)
O19 0.084(7) 0.065(7) 0.063(6) -0.023(5) 0.006(5) -0.008(6)
O20 0.074(7) 0.066(7) 0.077(7) 0.004(5) 0.021(5) -0.022(5)
O21 0.061(6) 0.053(7) 0.091(7) -0.012(5) 0.017(5) -0.018(5)
O22 0.058(5) 0.047(6) 0.049(5) -0.003(4) 0.008(4) -0.005(4)
O23 0.066(6) 0.071(7) 0.058(6) -0.017(5) 0.006(5) 0.003(5)
O24 0.083(7) 0.059(7) 0.076(7) -0.015(5) 0.011(6) -0.023(6)
O25 0.076(7) 0.063(7) 0.075(7) 0.005(5) 0.026(5) -0.014(5)
N1 0.095(10) 0.075(10) 0.064(8) -0.021(7) 0.032(7) -0.006(8)
C11 0.088(11) 0.078(13) 0.055(9) -0.016(8) 0.018(8) 0.012(9)
C112 0.152(19) 0.078(15) 0.090(14) -0.002(11) 0.019(13) 0.017(13)
C12 0.103(13) 0.064(12) 0.076(11) -0.030(9) 0.009(10) 0.007(10)
C122 0.110(15) 0.090(15) 0.095(14) -0.021(11) -0.015(11) 0.030(12)
C13 0.097(12) 0.086(13) 0.048(8) -0.015(8) 0.021(8) -0.015(10)
C132 0.145(19) 0.134(20) 0.104(15) -0.016(14) 0.077(14) -0.047(16)
C14 0.091(12) 0.094(14) 0.070(11) -0.023(9) 0.025(9) -0.040(10)
C142 0.078(11) 0.117(16) 0.092(13) -0.032(11) 0.026(10) -0.041(11)
N2 0.123(14) 0.115(16) 0.096(12) 0.048(11) 0.022(10) 0.017(11)
C21 0.229(29) 0.097(19) 0.078(14) 0.032(12) 0.040(16) -0.023(17)
C212 0.256(36) 0.127(25) 0.117(21) -0.008(17) 0.051(22) 0.003(23)
C22 0.094(14) 0.123(18) 0.113(16) 0.043(14) 0.035(12) 0.005(13)
C222 0.101(16) 0.153(23) 0.141(20) 0.038(17) 0.013(15) 0.033(15)
C23 0.145(19) 0.072(16) 0.099(16) 0.016(11) 0.005(13) 0.010(13)
C232 0.140(20) 0.092(17) 0.122(19) 0.020(14) 0.001(15) 0.003(14)
C24 0.094(14) 0.130(19) 0.135(19) 0.055(15) 0.029(13) 0.010(13)
C242 0.131(21) 0.148(25) 0.217(32) 0.057(22) -0.058(21) 0.010(18)

loop_
_atom_site_label
_atom_site_type_symbol
_atom_site_fract_x
_atom_site_fract_y
_atom_site_fract_z
_atom_site_U_iso_or_equiv
_atom_site_thermal_displace_type
_atom_site_occupancy
_atom_site_calc_flag
_atom_site_refinement_flags
I1 I 0.15131(5) 0.06123(6) -0.71666(4) 0.0780(3) Uani 1 d .
I2 I 0.33803(5) -0.06320(6) -0.68995(4) 0.0806(4) Uani 1 d .
Mo1 Mo 0.25848(5) 0.04433(6) -0.53963(3) 0.0463(3) Uani 1 d .
Mo2 Mo 0.23407(5) -0.03750(6) -0.86660(4) 0.0476(3) Uani 1 d .
Mo3 Mo 0.32686(5) 0.14115(6) -0.57754(4) 0.0467(3) Uani 1 d .
Mo4 Mo 0.37008(5) 0.19553(6) -0.67179(4) 0.0479(3) Uani 1 d .
Mo5 Mo 0.12027(5) -0.19801(6) -0.74217(4) 0.0507(3) Uani 1 d .
Mo6 Mo 0.36322(5) 0.17247(6) -0.76523(4) 0.0490(3) Uani 1 d .
Mo7 Mo 0.30645(5) 0.07355(6) -0.84597(4) 0.0471(3) Uani 1 d .
Mo8 Mo 0.15571(5) -0.15312(6) -0.82389(4) 0.0504(3) Uani 1 d .
Mo9 Mo 0.17420(5) -0.08625(6) -0.56306(4) 0.0472(3) Uani 1 d .
Mo10 Mo 0.12782(5) -0.17069(6) -0.63315(4) 0.0492(3) Uani 1 d .
S1 S 0.1980(2) 0.0639(2) -0.85474(11) 0.0518(8) Uani 1 d .
S2 S 0.35908(15) 0.0384(2) -0.55894(11) 0.0531(9) Uani 1 d .
S3 S 0.3386(2) -0.0312(2) -0.83635(12) 0.0534(9) Uani 1 d .
S4 S 0.21915(15) 0.1342(2) -0.57786(11) 0.0518(8) Uani 1 d .
S5 S 0.42734(15) 0.1229(2) -0.70787(12) 0.0528(9) Uani 1 d .
S6 S 0.2285(2) -0.1652(2) -0.59493(11) 0.0550(9) Uani 1 d .
S7 S 0.2160(2) -0.2096(2) -0.76795(12) 0.0572(9) Uani 1 d .
S8 S 0.0862(2) -0.0739(2) -0.61553(11) 0.0539(9) Uani 1 d .
S9 S 0.2876(2) 0.2173(2) -0.72687(12) 0.0555(9) Uani 1 d .
S10 S 0.0745(2) -0.1174(2) -0.78768(12) 0.0555(9) Uani 1 d .
O1 O 0.2603(4) -0.0540(4) -0.5318(3) 0.049(2) Uani 1 d .
O2 O 0.3096(4) 0.2127(4) -0.6245(3) 0.051(2) Uani 1 d .
O3 O 0.0676(4) -0.1650(4) -0.6928(3) 0.055(2) Uani 1 d .
O4 O 0.2957(4) 0.1641(4) -0.8205(3) 0.052(2) Uani 1 d .
O5 O 0.2965(4) 0.0687(4) -0.7621(3) 0.044(2) Uani 1 d .
O6 O 0.2382(4) -0.1331(4) -0.8507(3) 0.051(2) Uani 1 d .
O7 O 0.1669(4) 0.0095(4) -0.5476(3) 0.049(2) Uani 1 d .
O8 O 0.1754(4) -0.1054(4) -0.6947(3) 0.051(2) Uani 1 d .
O9 O 0.1437(4) -0.0716(4) -0.8632(3) 0.055(2) Uani 1 d .
O10 O 0.3893(4) 0.1017(4) -0.8072(3) 0.050(2) Uani 1 d .
O11 O 0.2366(5) -0.0390(5) -0.9218(3) 0.063(3) Uani 1 d .
O12 O 0.4034(4) 0.1492(4) -0.6121(3) 0.054(2) Uani 1 d .
O13 O 0.3225(4) 0.0900(5) -0.8974(3) 0.062(3) Uani 1 d .
O14 O 0.2292(4) -0.0126(4) -0.6159(3) 0.048(2) Uani 1 d .
O15 O 0.2697(4) 0.0680(5) -0.4860(3) 0.063(3) Uani 1 d .
O16 O 0.2161(4) -0.0557(4) -0.7849(3) 0.047(2) Uani 1 d .
O17 O 0.1637(4) -0.2286(4) -0.6797(3) 0.056(2) Uani 1 d .
O18 O 0.1461(4) -0.1220(5) -0.5203(3) 0.067(3) Uani 1 d .
O19 O 0.1234(5) -0.2093(5) -0.8587(3) 0.071(3) Uani 1 d .
O20 O 0.4055(5) 0.2347(5) -0.7787(3) 0.071(3) Uani 1 d .
O21 O 0.4133(4) 0.2611(5) -0.6678(4) 0.068(3) Uani 1 d .
O22 O 0.3027(4) 0.0959(4) -0.6579(3) 0.051(2) Uani 1 d .
O23 O 0.3522(4) 0.1837(5) -0.5316(3) 0.065(3) Uani 1 d .
O24 O 0.0801(5) -0.2634(5) -0.7598(3) 0.073(3) Uani 1 d .
O25 O 0.0923(5) -0.2235(5) -0.6041(3) 0.070(3) Uani 1 d .
N1 N 0.2151(6) -0.6992(6) -0.4803(4) 0.076(4) Uani 1 d D
C11 C 0.2508(8) -0.7230(7) -0.4360(5) 0.073(5) Uani 1 d D
C112 C 0.2759(11) -0.7900(9) -0.4386(7) 0.107(7) Uani 1 d D
C113 C 0.3165(11) -0.8050(13) -0.3935(8) 0.134(8) Uiso 1 d D
C114 C 0.3774(14) -0.7671(15) -0.3898(11) 0.168(11) Uiso 1 d D
C12 C 0.1875(8) -0.6338(7) -0.4694(5) 0.081(5) Uani 1 d D
C122 C 0.1484(9) -0.6037(9) -0.5120(6) 0.101(6) Uani 1 d D
C123 C 0.1238(12) -0.5387(12) -0.4959(9) 0.136(9) Uiso 1 d D
C124 C 0.0792(23) -0.5098(26) -0.5366(16) 0.296(24) Uiso 1 d D
C13 C 0.2567(7) -0.6941(8) -0.5176(5) 0.076(5) Uani 1 d D
C132 C 0.3097(10) -0.6470(11) -0.5055(7) 0.122(8) Uani 1 d D
C133 C 0.3552(14) -0.6473(15) -0.5403(10) 0.161(11) Uiso 1 d D
C134 C 0.3271(22) -0.6184(23) -0.5837(14) 0.258(20) Uiso 1 d D
C14 C 0.1628(7) -0.7457(9) -0.4994(5) 0.084(5) Uani 1 d D
C142 C 0.1157(8) -0.7600(10) -0.4663(6) 0.094(6) Uani 1 d D
C143 C 0.0671(9) -0.8077(10) -0.4910(7) 0.104(6) Uiso 1 d D
C144 C 0.0161(10) -0.8278(11) -0.4620(7) 0.112(7) Uiso 1 d D
N2 N 0.2494(8) -0.2974(9) -0.4792(5) 0.111(6) Uani 1 d D
C21 C 0.2532(14) -0.3078(10) -0.5296(6) 0.133(9) Uani 1 d D
C212 C 0.2524(16) -0.3791(13) -0.5411(9) 0.164(11) Uani 1 d D
C213 C 0.2419(21) -0.3877(23) -0.5923(12) 0.235(17) Uiso 1 d D
C214 C 0.2402(26) -0.4568(26) -0.6104(19) 0.293(24) Uiso 1 d D
C22 C 0.3026(8) -0.3338(11) -0.4493(7) 0.108(7) Uani 1 d D
C222 C 0.3675(10) -0.3075(13) -0.4555(9) 0.132(9) Uani 1 d D
C223 C 0.4118(15) -0.3541(15) -0.4259(11) 0.174(12) Uiso 1 d D
C224 C 0.4767(20) -0.3233(23) -0.4264(17) 0.266(21) Uiso 1 d D
C23 C 0.2523(11) -0.2257(9) -0.4718(7) 0.106(7) Uani 1 d D
C232 C 0.2471(11) -0.2084(11) -0.4241(8) 0.119(7) Uani 1 d D
C233 C 0.2504(20) -0.1372(16) -0.4181(14) 0.225(16) Uiso 1 d D
C234 C 0.2342(19) -0.1226(20) -0.3715(14) 0.218(16) Uiso 1 d D
C24 C 0.1887(8) -0.3269(11) -0.4649(8) 0.118(8) Uani 1 d D
C242 C 0.1302(13) -0.2902(15) -0.4897(11) 0.173(13) Uani 1 d D
C243 C 0.0712(33) -0.3290(44) -0.5093(20) 0.281(45) Uiso 0.50 d PD
C244 C 0.0542(19) -0.3443(20) -0.4624(15) 0.214(15) Uiso 1 d D
N1A N -0.0054(7) 0.1159(8) 0.3699(6) 0.106(5) Uiso 1 d D
O1A O 0.0640(4) 0.0799(5) 0.4261(3) 0.067(3) Uiso 1 d D
C1A C 0.0517(8) 0.0858(9) 0.3858(4) 0.090(5) Uiso 1 d D
C1B C -0.0474(10) 0.1382(11) 0.3994(8) 0.116(7) Uiso 1 d D
C1C C -0.0243(16) 0.1110(17) 0.3211(10) 0.188(13) Uiso 1 d D
N2A N 0.1074(10) 0.4774(10) 0.0762(6) 0.128(6) Uiso 1 d D
O2A O 0.0988(7) 0.4578(8) 0.1510(5) 0.129(5) Uiso 1 d D
C2A C 0.0738(9) 0.4726(10) 0.1137(6) 0.098(6) Uiso 1 d D
C2B C 0.0685(13) 0.4969(14) 0.0348(9) 0.147(9) Uiso 1 d D
C2C C 0.1735(16) 0.4600(20) 0.0872(14) 0.216(15) Uiso 1 d D
N3A N 0.1021(8) 0.2522(8) 0.1966(6) 0.111(5) Uiso 1 d D
O3A O 0.1859(5) 0.2224(5) 0.1638(4) 0.081(3) Uiso 1 d D
C3A C 0.1568(8) 0.2185(9) 0.1958(5) 0.091(5) Uiso 1 d D
C3B C 0.0779(13) 0.2934(13) 0.1586(9) 0.145(9) Uiso 1 d D
C3C C 0.0770(14) 0.2562(14) 0.2402(9) 0.159(10) Uiso 1 d D
N4A N -0.0048(14) 0.0867(16) 0.1542(12) 0.198(11) Uiso 1 d D
O4A O 0.0433(7) 0.0048(8) 0.1291(6) 0.125(5) Uiso 1 d .
C4A C 0.0299(15) 0.0284(16) 0.1619(11) 0.158(10) Uiso 1 d D
C4B C -0.0296(27) 0.1226(28) 0.1906(19) 0.307(25) Uiso 1 d D
C4C C -0.0047(27) 0.1251(27) 0.1122(18) 0.301(25) Uiso 1 d D
N5A N 0.1006(8) 0.3038(8) 0.3595(6) 0.104(5) Uiso 1 d D
O5A O 0.2035(6) 0.2847(6) 0.3634(4) 0.099(4) Uiso 1 d D
C5A C 0.1538(10) 0.2641(10) 0.3603(7) 0.097(6) Uiso 1 d D
C5B C 0.0405(14) 0.2709(15) 0.3593(11) 0.176(12) Uiso 1 d D
C5C C 0.1058(12) 0.3705(12) 0.3554(9) 0.136(8) Uiso 1 d D
N6A N 0.3976(13) 0.7916(14) 0.6910(9) 0.179(10) Uiso 1 d D
O6A O 0.3407(6) 0.7035(7) 0.6660(5) 0.098(4) Uiso 1 d D
C6A C 0.3523(13) 0.7422(12) 0.6961(8) 0.150(10) Uiso 1 d D
C6B C 0.4317(16) 0.7937(17) 0.6522(12) 0.189(13) Uiso 1 d D
C6C C 0.3934(23) 0.8606(22) 0.7006(17) 0.263(20) Uiso 1 d D
N7A N 0.4612(18) -0.1374(17) -0.5255(12) 0.212(12) Uiso 1 d D
O7A O 0.3610(8) -0.1291(8) -0.5137(6) 0.126(5) Uiso 1 d D
C7A C 0.3972(19) -0.1236(23) -0.5413(13) 0.242(18) Uiso 1 d D
C7B C 0.4781(25) -0.1847(26) -0.4910(19) 0.288(24) Uiso 1 d D
C7C C 0.5215(24) -0.1146(25) -0.5372(17) 0.270(21) Uiso 1 d D
N8A N 0.3855(31) -0.2826(32) -0.6594(21) 0.380(28) Uiso 1 d D
O8A O 0.2793(9) -0.2813(9) -0.6689(6) 0.147(6) Uiso 1 d D
C8A C 0.3208(14) -0.2429(14) -0.6712(11) 0.167(11) Uiso 1 d D
C8B C 0.3842(31) -0.3598(40) -0.6618(23) 0.343(30) Uiso 1 d D
C8C C 0.4410(50) -0.2375(52) -0.6734(37) 0.288(47) Uiso 0.50 d PD
N9A N 0.5100(15) -0.0788(15) -0.7796(11) 0.188(10) Uiso 1 d D
O9A O 0.4893(6) 0.0260(7) -0.7911(5) 0.111(4) Uiso 1 d D
C9A C 0.4813(11) -0.0222(10) -0.7706(8) 0.122(8) Uiso 1 d D
C9B C 0.4931(22) -0.1373(23) -0.7650(16) 0.247(19) Uiso 1 d D
C9C C 0.5507(27) -0.0734(30) -0.8117(20) 0.318(27) Uiso 1 d D
N10A N 0.5638(14) -0.0013(16) -0.6195(11) 0.197(11) Uiso 1 d D
O10A O 0.5035(6) 0.0759(7) -0.5984(5) 0.105(4) Uiso 1 d D
C10A C 0.5048(13) 0.0312(10) -0.6236(8) 0.135(9) Uiso 1 d D
C10B C 0.6171(20) 0.0053(20) -0.5849(15) 0.219(16) Uiso 1 d D
C10C C 0.5682(26) -0.0495(26) -0.6544(18) 0.289(23) Uiso 1 d D
OW1 O 0.0166(6) 0.4292(6) 0.2120(4) 0.100(4) Uiso 1 d .

loop_
_atom_type_symbol
_atom_type_description
_atom_type_scat_dispersion_real
_atom_type_scat_dispersion_imag
_atom_type_scat_source
C C 0.0033 0.0016 'International Tables Vol C Tables 4.2.6.8 and 6.1.1.4'
N N 0.0061 0.0033 'International Tables Vol C Tables 4.2.6.8 and 6.1.1.4'
O O 0.0106 0.0060 'International Tables Vol C Tables 4.2.6.8 and 6.1.1.4'
S S 0.1246 0.1234 'International Tables Vol C Tables 4.2.6.8 and 6.1.1.4'
Mo Mo -1.6832 0.6857 'International Tables Vol C Tables 4.2.6.8 and 6.1.1.4'
I I -0.4742 1.8119 'International Tables Vol C Tables 4.2.6.8 and 6.1.1.4'
H H 0.0000 0.0000 'International Tables Vol C Tables 4.2.6.8 and 6.1.1.4'

loop_
_geom_angle_atom_site_label_1
_geom_angle_atom_site_label_2
_geom_angle_atom_site_label_3
_geom_angle
O15 Mo1 O1 100.8(4)
O15 Mo1 O7 103.0(4)
O1 Mo1 O7 70.6(3)
O15 Mo1 S4 103.5(4)
O1 Mo1 S4 150.2(2)
O7 Mo1 S4 87.3(3)
O15 Mo1 S2 103.9(3)
O1 Mo1 S2 88.3(2)
O7 Mo1 S2 148.4(3)
S4 Mo1 S2 102.15(13)
O15 Mo1 Mo3 99.2(3)
O1 Mo1 Mo3 139.0(2)
O7 Mo1 Mo3 137.6(2)
S4 Mo1 Mo3 52.34(9)
S2 Mo1 Mo3 52.12(10)
O11 Mo2 O6 101.8(4)
O11 Mo2 O9 101.5(4)
O6 Mo2 O9 70.4(3)
O11 Mo2 S3 103.4(3)
O6 Mo2 S3 87.5(3)
O9 Mo2 S3 149.6(3)
O11 Mo2 S1 103.2(3)
O6 Mo2 S1 150.1(2)
O9 Mo2 S1 88.6(3)
S3 Mo2 S1 102.39(13)
O11 Mo2 Mo7 98.2(3)
O6 Mo2 Mo7 138.4(2)
O9 Mo2 Mo7 139.6(3)
S3 Mo2 Mo7 52.33(10)
S1 Mo2 Mo7 52.51(9)
O23 Mo3 O2 100.6(4)
O23 Mo3 O12 100.3(4)
O2 Mo3 O12 71.2(3)
O23 Mo3 S2 104.2(4)
O2 Mo3 S2 150.1(2)
O12 Mo3 S2 88.0(3)
O23 Mo3 S4 104.5(3)
O2 Mo3 S4 87.5(2)
O12 Mo3 S4 149.9(2)
S2 Mo3 S4 102.02(13)
O23 Mo3 Mo1 100.4(4)
O2 Mo3 Mo1 138.0(2)
O12 Mo3 Mo1 138.7(3)
S2 Mo3 Mo1 52.28(9)
S4 Mo3 Mo1 52.05(9)
O21 Mo4 O12 101.6(4)
O21 Mo4 O2 101.7(4)
O12 Mo4 O2 70.5(3)
O21 Mo4 S9 104.9(4)
O12 Mo4 S9 148.7(3)
O2 Mo4 S9 88.1(3)
O21 Mo4 S5 104.6(3)
O12 Mo4 S5 87.4(3)
O2 Mo4 S5 148.5(3)
S9 Mo4 S5 101.48(13)
O21 Mo4 Mo6 99.6(4)
O12 Mo4 Mo6 137.8(2)
O2 Mo4 Mo6 138.8(2)
S9 Mo4 Mo6 52.32(9)
S5 Mo4 Mo6 51.97(9)
O24 Mo5 O17 100.5(4)
O24 Mo5 O3 101.0(4)
O17 Mo5 O3 71.6(4)
O24 Mo5 S7 104.6(4)
O17 Mo5 S7 87.7(3)
O3 Mo5 S7 149.5(2)
O24 Mo5 S10 104.7(4)
O17 Mo5 S10 149.7(3)
O3 Mo5 S10 87.1(3)
S7 Mo5 S10 101.88(13)
O24 Mo5 Mo8 100.7(4)
O17 Mo5 Mo8 138.2(3)
O3 Mo5 Mo8 137.5(3)
S7 Mo5 Mo8 52.17(10)
S10 Mo5 Mo8 52.06(9)
O20 Mo6 O4 102.6(4)
O20 Mo6 O10 102.2(4)
O4 Mo6 O10 70.5(3)
O20 Mo6 S5 104.2(4)
O4 Mo6 S5 148.1(3)
O10 Mo6 S5 87.0(3)
O20 Mo6 S9 104.1(4)
O4 Mo6 S9 88.4(2)
O10 Mo6 S9 149.3(2)
S5 Mo6 S9 101.48(13)
O20 Mo6 Mo4 98.6(4)
O4 Mo6 Mo4 138.6(2)
O10 Mo6 Mo4 138.0(3)
S5 Mo6 Mo4 52.40(9)
S9 Mo6 Mo4 51.89(9)
O13 Mo7 O4 101.5(4)
O13 Mo7 O10 101.1(4)
O4 Mo7 O10 70.3(3)
O13 Mo7 S3 102.6(3)
O4 Mo7 S3 150.7(3)
O10 Mo7 S3 88.9(3)
O13 Mo7 S1 104.1(3)
O4 Mo7 S1 87.8(2)
O10 Mo7 S1 149.4(2)
S3 Mo7 S1 102.14(13)
O13 Mo7 Mo2 98.3(3)
O4 Mo7 Mo2 138.8(2)
O10 Mo7 Mo2 139.7(3)
S3 Mo7 Mo2 52.32(9)
S1 Mo7 Mo2 52.26(9)
O19 Mo8 O9 102.6(4)
O19 Mo8 O6 101.7(4)
O9 Mo8 O6 70.2(3)
O19 Mo8 S10 104.5(4)
O9 Mo8 S10 87.5(3)
O6 Mo8 S10 148.7(3)
O19 Mo8 S7 103.8(4)
O9 Mo8 S7 148.5(2)
O6 Mo8 S7 87.9(3)
S10 Mo8 S7 102.08(13)
O19 Mo8 Mo5 99.9(4)
O9 Mo8 Mo5 137.9(2)
O6 Mo8 Mo5 138.2(2)
S10 Mo8 Mo5 52.29(10)
S7 Mo8 Mo5 52.14(9)
O18 Mo9 O1 101.0(4)
O18 Mo9 O7 102.5(4)
O1 Mo9 O7 70.9(3)
O18 Mo9 S8 103.3(3)
O1 Mo9 S8 150.7(3)
O7 Mo9 S8 87.9(2)
O18 Mo9 S6 104.6(4)
O1 Mo9 S6 87.3(3)
O7 Mo9 S6 147.9(2)
S8 Mo9 S6 102.13(13)
O18 Mo9 Mo10 99.5(4)
O1 Mo9 Mo10 138.2(2)
O7 Mo9 Mo10 138.1(2)
S8 Mo9 Mo10 52.26(10)
S6 Mo9 Mo10 52.25(9)
O25 Mo10 O3 102.5(4)
O25 Mo10 O17 101.7(4)
O3 Mo10 O17 72.2(3)
O25 Mo10 S6 103.7(4)
O3 Mo10 S6 149.5(2)
O17 Mo10 S6 87.5(3)
O25 Mo10 S8 104.3(4)
O3 Mo10 S8 86.1(3)
O17 Mo10 S8 149.2(3)
S6 Mo10 S8 101.97(13)
O25 Mo10 Mo9 99.6(4)
O3 Mo10 Mo9 136.5(3)
O17 Mo10 Mo9 137.9(2)
S6 Mo10 Mo9 52.18(10)
S8 Mo10 Mo9 52.15(9)
Mo2 S1 Mo7 75.22(11)
Mo3 S2 Mo1 75.59(11)
Mo7 S3 Mo2 75.35(11)
Mo1 S4 Mo3 75.61(11)
Mo6 S5 Mo4 75.63(11)
Mo9 S6 Mo10 75.56(11)
Mo8 S7 Mo5 75.69(12)
Mo9 S8 Mo10 75.59(11)
Mo4 S9 Mo6 75.79(11)
Mo8 S10 Mo5 75.65(12)
Mo9 O1 Mo1 105.7(4)
Mo3 O2 Mo4 105.7(4)
Mo10 O3 Mo5 105.1(4)
Mo6 O4 Mo7 105.9(4)
Mo2 O6 Mo8 105.8(4)
Mo9 O7 Mo1 105.4(4)
Mo8 O9 Mo2 105.5(4)
Mo6 O10 Mo7 105.3(4)
Mo3 O12 Mo4 105.5(4)
Mo5 O17 Mo10 105.4(4)
C13 N1 C11 112.8(12)
C13 N1 C14 104.0(11)
C11 N1 C14 111.8(12)
C13 N1 C12 111.9(12)
C11 N1 C12 105.4(11)
C14 N1 C12 111.1(12)
C112 C11 N1 113.5(13)
C11 C112 C113 107.9(17)
C114 C113 C112 109.7(22)
N1 C12 C122 111.3(13)
C123 C122 C12 105.4(16)
C122 C123 C124 107.1(28)
C132 C13 N1 111.4(12)
C13 C132 C133 111.3(19)
C134 C133 C132 112.2(29)
C142 C14 N1 113.2(12)
C14 C142 C143 105.9(14)
C144 C143 C142 112.7(16)
C23 N2 C21 106.1(15)
C23 N2 C22 112.9(16)
C21 N2 C22 111.4(17)
C23 N2 C24 111.9(17)
C21 N2 C24 111.8(17)
C22 N2 C24 102.9(13)
C212 C21 N2 111.0(17)
C213 C212 C21 109.6(28)
C212 C213 C214 117.1(40)
C222 C22 N2 111.3(16)
C22 C222 C223 101.6(22)
C224 C223 C222 102.4(29)
C232 C23 N2 111.9(17)
C233 C232 C23 110.3(25)
C232 C233 C234 107.4(34)
N2 C24 C242 108.8(18)
C243 C242 C24 118.8(44)
C244 C243 C242 92.4(37)
C1A N1A C1B 122.1(17)
C1A N1A C1C 114.8(19)
C1B N1A C1C 121.9(20)
O1A C1A N1A 116.7(16)
C2A N2A C2C 112.6(23)
C2A N2A C2B 113.8(20)
C2C N2A C2B 133.6(25)
O2A C2A N2A 122.8(20)
C3A N3A C3C 117.2(18)
C3A N3A C3B 120.1(18)
C3C N3A C3B 121.4(20)
O3A C3A N3A 120.6(17)
C4A N4A C4B 122.8(40)
C4A N4A C4C 122.4(38)
C4B N4A C4C 112.9(42)
O4A C4A N4A 113.9(31)
C5C N5A C5A 120.9(19)
C5C N5A C5B 123.2(21)
C5A N5A C5B 115.7(20)
O5A C5A N5A 121.6(20)
C6A N6A C6B 121.6(29)
C6A N6A C6C 128.5(30)
C6B N6A C6C 100.1(30)
O6A C6A N6A 118.4(26)
C7A N7A C7B 121.2(41)
C7A N7A C7C 134.2(38)
C7B N7A C7C 104.6(40)
O7A C7A N7A 115.4(39)
C8A N8A C8C 106.4(57)
C8A N8A C8B 119.8(55)
C8C N8A C8B 125.5(64)
O8A C8A N8A 105.2(36)
C9B N9A C9A 124.2(36)
C9B N9A C9C 121.0(43)
C9A N9A C9C 113.9(39)
O9A C9A N9A 121.4(26)
C10A N10A C10B 128.5(34)
C10A N10A C10C 114.2(33)
C10B N10A C10C 117.2(36)
O10A C10A N10A 114.2(25)

loop_
_geom_bond_atom_site_label_1
_geom_bond_atom_site_label_2
_geom_bond_distance
Mo1 O15 1.680(8)
Mo1 O1 2.086(9)
Mo1 O7 2.091(8)
Mo1 S4 2.318(4)
Mo1 S2 2.325(3)
Mo1 Mo3 2.847(2)
Mo2 O11 1.676(8)
Mo2 O6 2.071(9)
Mo2 O9 2.093(8)
Mo2 S3 2.319(4)
Mo2 S1 2.319(4)
Mo2 Mo7 2.835(2)
Mo3 O23 1.680(9)
Mo3 O2 2.069(9)
Mo3 O12 2.075(8)
Mo3 S2 2.320(4)
Mo3 S4 2.327(3)
Mo4 O21 1.663(9)
Mo4 O12 2.090(9)
Mo4 O2 2.092(8)
Mo4 S9 2.311(4)
Mo4 S5 2.328(4)
Mo4 Mo6 2.847(2)
Mo5 O24 1.675(9)
Mo5 O17 2.090(9)
Mo5 O3 2.109(8)
Mo5 S7 2.316(4)
Mo5 S10 2.321(4)
Mo5 Mo8 2.842(2)
Mo6 O20 1.678(9)
Mo6 O4 2.070(9)
Mo6 O10 2.083(8)
Mo6 S5 2.315(4)
Mo6 S9 2.324(4)
Mo7 O13 1.673(9)
Mo7 O4 2.082(9)
Mo7 O10 2.087(8)
Mo7 S3 2.320(4)
Mo7 S1 2.327(4)
Mo8 O19 1.672(9)
Mo8 O9 2.083(9)
Mo8 O6 2.096(8)
Mo8 S10 2.314(4)
Mo8 S7 2.317(4)
Mo9 O18 1.678(9)
Mo9 O1 2.080(8)
Mo9 O7 2.083(9)
Mo9 S8 2.316(3)
Mo9 S6 2.318(4)
Mo9 Mo10 2.841(2)
Mo10 O25 1.667(9)
Mo10 O3 2.077(9)
Mo10 O17 2.089(9)
Mo10 S6 2.320(4)
Mo10 S8 2.320(4)
N1 C13 1.53(2)
N1 C11 1.54(2)
N1 C14 1.55(2)
N1 C12 1.56(2)
C11 C112 1.52(2)
C112 C113 1.55(2)
C113 C114 1.53(2)
C12 C122 1.57(2)
C122 C123 1.57(2)
C123 C124 1.58(3)
C13 C132 1.52(2)
C132 C133 1.53(2)
C133 C134 1.50(2)
C14 C142 1.55(2)
C142 C143 1.57(2)
C143 C144 1.55(2)
N2 C23 1.53(2)
N2 C21 1.55(2)
N2 C22 1.56(2)
N2 C24 1.56(2)
C21 C212 1.54(2)
C212 C213 1.54(3)
C213 C214 1.55(3)
C22 C222 1.54(2)
C222 C223 1.56(2)
C223 C224 1.55(3)
C23 C232 1.50(2)
C232 C233 1.51(2)
C233 C234 1.53(3)
C24 C242 1.58(2)
C242 C243 1.56(3)
C243 C244 1.54(3)
N1A C1A 1.41(2)
N1A C1B 1.43(2)
N1A C1C 1.48(2)
O1A C1A 1.215(9)
N2A C2A 1.43(2)
N2A C2C 1.47(3)
N2A C2B 1.47(2)
O2A C2A 1.223(9)
N3A C3A 1.38(2)
N3A C3C 1.49(2)
N3A C3B 1.48(2)
O3A C3A 1.224(9)
N4A C4A 1.44(3)
N4A C4B 1.49(3)
N4A C4C 1.50(3)
O4A C4A 1.18(3)
N5A C5C 1.42(2)
N5A C5A 1.42(2)
N5A C5B 1.47(2)
O5A C5A 1.15(2)
N6A C6A 1.45(2)
N6A C6B 1.47(3)
N6A C6C 1.49(3)
O6A C6A 1.220(10)
N7A C7A 1.43(3)
N7A C7B 1.45(3)
N7A C7C 1.48(3)
O7A C7A 1.223(10)
N8A C8A 1.62(5)
N8A C8C 1.63(5)
N8A C8B 1.63(5)
O8A C8A 1.216(10)
N9A C9B 1.37(3)
N9A C9A 1.39(3)
N9A C9C 1.40(3)
O9A C9A 1.214(9)
N10A C10A 1.44(3)
N10A C10B 1.45(3)
N10A C10C 1.48(3)
O10A C10A 1.213(9)
